data_8101370
loop_
_publ_author_name
'\"Ozt\"urk, S.'
'Ayg\"un, M.'
'\"Ocal, N.'
'Yola\,can, \,C.'
'Fun, H.-K.'

_publ_section_title
;
Crystal structure of 3-(p-chlorophenyl)-5-methyl-2-(8-quinolinyl)-
4-thiazolidinone, C~19~H~16~ClN~2~OS
;
_journal_issue 4
_journal_name_full 'Zeitschrift f\"ur Kristallographie - New Crystal Structures'
_journal_page_first 526
_journal_page_last 528
_journal_volume 215
_journal_year 2000
_chemical_formula_moiety 'C19 H16 Cl1 N2 O S'
_chemical_formula_structural 'C19 H16 Cl1 N2 O S'
_chemical_formula_sum 'C19 H16 Cl N2 O S'
_chemical_formula_weight 355.85
_chemical_name_common
;
3-(p-Chlorophenyl)-5-methyl-2-(8-quinolinyl)-4-thiazolidinone
;
_space_group_IT_number 29
_symmetry_cell_setting orthorhombic
_symmetry_space_group_name_Hall 'P 2c -2ac'
_symmetry_space_group_name_H-M 'P c a 21'
_cell_angle_alpha 90.00
_cell_angle_beta 90.00
_cell_angle_gamma 90.00
_cell_formula_units_Z 8
_cell_length_a 8.1248(1)
_cell_length_b 19.1264(2)
_cell_length_c 21.7702(2)
_cell_measurement_temperature 293(2)
_cell_volume 3383.1(1)
_diffrn_ambient_temperature 293(2)
_exptl_crystal_density_diffrn 1.397
_cod_original_formula_sum 'C19 H16 Cl1 N2 O S'
_cod_database_code 8101370

loop_
_symmetry_equiv_pos_as_xyz
'x, y, z'
'-x, -y, z+1/2'
'x+1/2, -y, z'
'-x+1/2, y, z+1/2'

loop_
_atom_site_label
_atom_site_type_symbol
_atom_site_fract_x
_atom_site_fract_y
_atom_site_fract_z
_atom_site_U_iso_or_equiv
_atom_site_adp_type
_atom_site_occupancy
_atom_site_calc_flag
_atom_site_refinement_flags
_atom_site_disorder_assembly
_atom_site_disorder_group
Cl1A Cl 0.0621(3) 0.4720(1) 0.3267(1) 0.1059(8) Uani 1 d . . .
S1A S 0.7261(3) 0.1497(2) 0.4315(1) 0.123(1) Uani 1 d . . .
O1A O 0.7788(7) 0.3135(3) 0.3329(3) 0.098(2) Uani 1 d . . .
N1A N 0.3378(6) 0.1221(2) 0.5085(2) 0.055(1) Uani 1 d . . .
H1AA H 0.4104 0.1520 0.5204 0.066 Uiso 1 calc R . .
N2A N 0.5701(6) 0.2586(2) 0.3820(2) 0.056(1) Uani 1 d . . .
C1A C 0.2618(9) 0.0865(3) 0.5479(3) 0.059(2) Uani 1 d . . .
H1AB H 0.2889 0.0923 0.5890 0.070 Uiso 1 calc R . .
C2A C 0.138(1) 0.0380(3) 0.5327(5) 0.081(2) Uani 1 d . . .
H2AA H 0.0840 0.0128 0.5633 0.097 Uiso 1 calc R . .
C3A C 0.0984(9) 0.0291(3) 0.4744(4) 0.073(2) Uani 1 d . . .
H3AA H 0.0140 -0.0016 0.4639 0.087 Uiso 1 calc R . .
C4A C 0.1854(8) 0.0664(3) 0.4266(4) 0.059(2) Uani 1 d . . .
C5A C 0.1576(8) 0.0549(3) 0.3649(4) 0.066(2) Uani 1 d . . .
H5AA H 0.0795 0.0224 0.3520 0.080 Uiso 1 calc R . .
C6A C 0.251(1) 0.0939(3) 0.3210(3) 0.071(2) Uani 1 d . . .
H6AA H 0.2327 0.0881 0.2791 0.085 Uiso 1 calc R . .
C7A C 0.3640(8) 0.1380(3) 0.3402(2) 0.052(1) Uani 1 d . . .
H7AA H 0.4247 0.1619 0.3107 0.063 Uiso 1 calc R . .
C8A C 0.3994(6) 0.1517(3) 0.4031(3) 0.046(1) Uani 1 d . . .
C9A C 0.3067(7) 0.1141(3) 0.4468(3) 0.048(1) Uani 1 d . . .
C10A C 0.5297(8) 0.1988(3) 0.4235(3) 0.063(2) Uani 1 d . . .
H10A H 0.4994 0.2176 0.4639 0.076 Uiso 1 calc R . .
C11A C 0.4470(8) 0.3076(3) 0.3687(3) 0.058(2) Uani 1 d . . .
C12A C 0.3554(9) 0.3384(4) 0.4154(3) 0.072(2) Uani 1 d . . .
H12A H 0.3703 0.3247 0.4560 0.086 Uiso 1 calc R . .
C13A C 0.247(1) 0.3872(4) 0.4015(4) 0.083(2) Uani 1 d . . .
H13A H 0.1933 0.4093 0.4337 0.100 Uiso 1 calc R . .
C14A C 0.2092(9) 0.4074(3) 0.3435(4) 0.072(2) Uani 1 d . . .
C15A C 0.292(1) 0.3797(4) 0.2965(3) 0.081(2) Uani 1 d . . .
H15A H 0.2683 0.3936 0.2566 0.097 Uiso 1 calc R . .
C16A C 0.417(1) 0.3287(4) 0.3074(3) 0.081(2) Uani 1 d . . .
H16A H 0.4769 0.3098 0.2751 0.097 Uiso 1 calc R . .
C17A C 0.729(1) 0.2657(3) 0.3670(3) 0.0730(2) Uani 1 d . . .
C18A C 0.8354(9) 0.2120(5) 0.3961(4) 0.105(3) Uani 1 d D . .
H18B H 0.8437 0.1848 0.3581 0.126 Uiso 1 calc R . .
C19A C 0.9920(8) 0.2320(4) 0.3933(4) 0.111(3) Uani 1 d D . .
H19A H 1.0019 0.2712 0.3660 0.166 Uiso 1 calc R . .
H19B H 1.0581 0.1940 0.3783 0.166 Uiso 1 calc R . .
H19C H 1.0290 0.2452 0.4335 0.166 Uiso 1 calc R . .
Cl1B Cl -0.4396(3) 0.0285(1) 0.2016(1) 0.0924(7) Uani 1 d . . .
S1B S 0.2236(3) 0.3433(2) 0.0924(2) 0.131(1) Uani 1 d . . .
O1B O 0.2779(6) 0.1823(3) 0.1912(3) 0.102(2) Uani 1 d . . .
N1B N -0.1531(6) 0.3732(2) 0.0208(2) 0.049(1) Uani 1 d . . .
H1BA H -0.0791 0.3432 0.0107 0.059 Uiso 1 calc R . .
N2B N 0.0678(7) 0.2447(3) 0.1479(2) 0.063(1) Uani 1 d . . .
C1B C -0.2392(9) 0.4099(3) -0.0221(4) 0.067(2) Uani 1 d . . .
H1BB H -0.2162 0.4015 -0.0633 0.080 Uiso 1 calc R . .
C2B C -0.3587(9) 0.4588(3) -0.0082(4) 0.066(2) Uani 1 d . . .
H2BA H -0.4144 0.4822 -0.0394 0.080 Uiso 1 calc R . .
C3B C -0.3949(9) 0.4728(3) 0.0533(5) 0.077(2) Uani 1 d . . .
H3BA H -0.4742 0.5058 0.0637 0.093 Uiso 1 calc R . .
C4B C -0.3112(7) 0.4367(3) 0.0983(3) 0.056(1) Uani 1 d . . .
C5B C -0.339(1) 0.4447(4) 0.1628(4) 0.090(3) Uani 1 d . . .
H5BA H -0.4203 0.4757 0.1759 0.109 Uiso 1 calc R . .
C6B C -0.256(1) 0.4100(4) 0.2037(4) 0.078(2) Uani 1 d . . .
H6BA H -0.2752 0.4175 0.2453 0.093 Uiso 1 calc R . .
C7B C -0.1280(9) 0.3580(3) 0.1837(4) 0.071(2) Uani 1 d . . .
H7BA H -0.0694 0.3326 0.2129 0.085 Uiso 1 calc R . .
C8B C -0.1000(7) 0.3488(3) 0.1260(3) 0.050(1) Uani 1 d . . .
C9B C -0.1903(6) 0.3865(2) 0.0795(3) 0.044(1) Uani 1 d . . .
C10B C 0.0336(7) 0.2982(3) 0.1025(3) 0.060(2) Uani 1 d . . .
H10B H -0.0011 0.2767 0.0638 0.071 Uiso 1 calc R . .
C11B C -0.0590(7) 0.1918(3) 0.1623(3) 0.056(2) Uani 1 d . . .
C12B C -0.143(1) 0.1604(4) 0.1154(3) 0.076(2) Uani 1 d . . .
H12B H -0.1167 0.1718 0.0750 0.091 Uiso 1 calc R . .
C13B C -0.2692(8) 0.1111(4) 0.1267(3) 0.070(2) Uani 1 d . . .
H13B H -0.3328 0.0927 0.0951 0.083 Uiso 1 calc R . .
C14B C -0.2933(8) 0.0913(3) 0.1878(3) 0.065(2) Uani 1 d . . .
C15B C -0.203(1) 0.1230(4) 0.2341(4) 0.100(3) Uani 1 d . . .
H15B H -0.2202 0.1100 0.2747 0.120 Uiso 1 calc R . .
C16B C -0.089(1) 0.1737(5) 0.2203(4) 0.086(2) Uani 1 d . . .
H16B H -0.0324 0.1956 0.2519 0.103 Uiso 1 calc R . .
C17B C 0.2300(8) 0.2288(3) 0.1608(3) 0.071(2) Uani 1 d . . .
C18B C 0.3533(9) 0.2786(5) 0.1247(5) 0.121(4) Uani 1 d D . .
H18A H 0.4234 0.3017 0.1552 0.145 Uiso 1 calc R . .
C19B C 0.455(1) 0.2556(4) 0.0775(5) 0.132(4) Uani 1 d D . .
H19D H 0.5294 0.2210 0.0930 0.197 Uiso 1 calc R . .
H19E H 0.5157 0.2943 0.0613 0.197 Uiso 1 calc R . .
H19F H 0.3885 0.2354 0.0455 0.197 Uiso 1 calc R . .

loop_
_atom_site_aniso_label
_atom_site_aniso_U_11
_atom_site_aniso_U_22
_atom_site_aniso_U_33
_atom_site_aniso_U_23
_atom_site_aniso_U_13
_atom_site_aniso_U_12
Cl1A 0.114(2) 0.092(1) 0.112(2) 0.025(1) 0.002(2) 0.021(1)
S1A 0.056(1) 0.159(2) 0.154(2) 0.102(2) -0.036(1) -0.030(1)
O1A 0.113(4) 0.093(3) 0.090(4) 0.047(3) 0.053(3) 0.013(3)
N1A 0.063(3) 0.045(2) 0.057(3) 0.013(2) -0.001(2) 0.004(2)
N2A 0.057(3) 0.058(3) 0.051(3) 0.025(2) -0.009(2) -0.021(2)
C1A 0.075(4) 0.043(3) 0.058(4) 0.004(3) 0.017(3) 0.000(3)
C2A 0.075(5) 0.054(4) 0.114(7) 0.008(4) 0.028(5) -0.014(3)
C3A 0.072(4) 0.065(4) 0.081(5) 0.012(4) -0.002(4) -0.030(3)
C4A 0.060(3) 0.034(2) 0.083(5) 0.008(3) 0.000(3) 0.001(2)
C5A 0.065(4) 0.043(3) 0.092(5) 0.013(3) -0.026(4) -0.022(3)
C6A 0.095(5) 0.062(3) 0.055(4) 0.002(3) -0.010(4) -0.002(4)
C7A 0.071(4) 0.051(3) 0.035(3) 0.006(2) -0.005(3) 0.008(3)
C8A 0.038(3) 0.055(3) 0.046(3) 0.002(2) -0.009(2) 0.002(2)
C9A 0.045(3) 0.048(3) 0.049(3) 0.007(2) -0.003(2) 0.014(2)
C10A 0.070(4) 0.077(4) 0.044(3) 0.025(3) -0.012(3) -0.022(3)
C11A 0.073(4) 0.054(3) 0.045(3) 0.003(3) -0.006(3) -0.029(3)
C12A 0.059(4) 0.109(5) 0.046(4) 0.008(3) 0.001(3) -0.004(4)
C13A 0.089(5) 0.088(5) 0.072(5) 0.009(4) -0.006(4) -0.012(4)
C14A 0.075(5) 0.062(4) 0.078(5) 0.015(4) -0.014(4) -0.013(3)
C15A 0.111(7) 0.085(5) 0.048(4) 0.021(4) -0.013(4) 0.013(5)
C16A 0.128(7) 0.070(4) 0.043(4) 0.002(3) 0.009(4) 0.020(4)
C17A 0.086(5) 0.074(4) 0.060(4) 0.003(3) 0.002(4) -0.016(4)
C18A 0.085(5) 0.112(6) 0.118(7) 0.017(5) 0.048(5) -0.003(5)
C19A 0.067(4) 0.120(6) 0.145(7) 0.066(5) -0.031(4) -0.014(4)
Cl1B 0.096(1) 0.083(1) 0.098(2) 0.018(1) -0.011(1) -0.005(1)
S1B 0.060(1) 0.163(2) 0.170(3) 0.120(2) 0.029(2) 0.021(1)
O1B 0.079(4) 0.106(3) 0.121(5) 0.034(4) 0.000(3) 0.050(3)
N1B 0.047(3) 0.045(2) 0.057(3) -0.003(2) -0.010(2) 0.011(2)
N2B 0.071(3) 0.069(3) 0.049(3) 0.004(2) 0.002(3) 0.027(2)
C1B 0.068(4) 0.060(3) 0.071(4) 0.017(3) -0.017(4) -0.002(3)
C2B 0.071(4) 0.061(4) 0.067(4) 0.017(3) -0.028(4) -0.008(3)
C3B 0.057(4) 0.045(3) 0.131(8) 0.006(4) -0.025(4) 0.006(3)
C4B 0.045(3) 0.056(3) 0.069(4) 0.000(3) -0.001(3) 0.011(2)
C5B 0.092(6) 0.094(5) 0.086(6) -0.038(5) 0.011(5) 0.020(5)
C6B 0.087(5) 0.083(4) 0.064(4) -0.012(4) 0.023(4) 0.035(4)
C7B 0.071(4) 0.069(4) 0.073(5) -0.001(3) 0.005(3) 0.030(3)
C8B 0.056(3) 0.039(3) 0.055(3) 0.009(2) -0.001(3) 0.006(2)
C9B 0.043(3) 0.029(2) 0.058(3) 0.001(2) -0.005(3) 0.005(2)
C10B 0.055(3) 0.068(4) 0.056(4) 0.013(3) 0.009(3) 0.031(3)
C11B 0.055(3) 0.064(4) 0.049(3) 0.009(3) 0.005(3) 0.011(3)
C12B 0.093(5) 0.088(5) 0.046(4) 0.007(3) 0.010(4) 0.018(4)
C13B 0.055(3) 0.100(5) 0.053(4) -0.007(4) -0.010(3) 0.003(3)
C14B 0.074(5) 0.062(3) 0.060(4) 0.004(3) -0.011(3) 0.011(3)
C15B 0.146(9) 0.086(5) 0.068(5) 0.014(4) -0.018(5) -0.029(6)
C16B 0.103(6) 0.098(6) 0.057(5) 0.018(4) 0.002(4) -0.004(4)
C17B 0.064(4) 0.076(4) 0.073(5) 0.023(4) -0.016(3) 0.021(3)
C18B 0.066(4) 0.150(7) 0.148(8) 0.095(6) 0.037(5) 0.058(5)
C19B 0.097(5) 0.097(5) 0.20(1) 0.013(6) 0.090(6) 0.022(4)

loop_
_geom_bond_atom_site_label_1
_geom_bond_atom_site_label_2
_geom_bond_distance
_geom_bond_site_symmetry_2
_geom_bond_publ_flag
Cl1A C14A 1.758(7) . yes
S1A C18A 1.675(8) . ?
S1A C10A 1.860(7) . yes
O1A C17A 1.245(9) . yes
N1A C1A 1.257(8) . yes
N1A C9A 1.375(8) . yes
N1A H1AA 0.8600 . ?
N2A C17A 1.339(9) . yes
N2A C11A 1.401(8) . yes
N2A C10A 1.494(7) . yes
C1A C2A 1.41(1) . ?
C1A H1AB 0.9300 . ?
C2A C3A 1.32(1) . ?
C2A H2AA 0.9300 . ?
C3A C4A 1.45(1) . ?
C3A H3AA 0.9300 . ?
C4A C5A 1.38(1) . ?
C4A C9A 1.414(8) . ?
C5A C6A 1.43(1) . ?
C5A H5AA 0.9300 . ?
C6A C7A 1.313(9) . ?
C6A H6AA 0.9300 . ?
C7A C8A 1.424(8) . ?
C7A H7AA 0.9300 . ?
C8A C9A 1.410(8) . ?
C8A C10A 1.459(8) . yes
C10A H10A 0.9800 . ?
C11A C12A 1.39(1) . ?
C11A C16A 1.415(9) . ?
C12A C13A 1.32(1) . ?
C12A H12A 0.9300 . ?
C13A C14A 1.36(1) . ?
C13A H13A 0.9300 . ?
C14A C15A 1.33(1) . ?
C15A C16A 1.43(1) . ?
C15A H15A 0.9300 . ?
C16A H16A 0.9300 . ?
C17A C18A 1.49(1) . ?
C18A C19A 1.330(9) . ?
C18A H18B 0.9800 . ?
C19A H19A 0.9600 . ?
C19A H19B 0.9600 . ?
C19A H19C 0.9600 . ?
Cl1B C14B 1.717(7) . yes
S1B C18B 1.771(9) . yes
S1B C10B 1.782(6) . yes
O1B C17B 1.175(8) . yes
N1B C9B 1.338(8) . yes
N1B C1B 1.362(9) . yes
N1B H1BA 0.8600 . ?
N2B C17B 1.381(9) . yes
N2B C10B 1.450(8) . yes
N2B C11B 1.478(8) . yes
C1B C2B 1.38(1) . ?
C1B H1BB 0.9300 . ?
C2B C3B 1.40(1) . ?
C2B H2BA 0.9300 . ?
C3B C4B 1.38(1) . ?
C3B H3BA 0.9300 . ?
C4B C5B 1.43(1) . ?
C4B C9B 1.435(7) . ?
C5B C6B 1.30(1) . ?
C5B H5BA 0.9300 . ?
C6B C7B 1.502(8) . ?
C6B H6BA 0.9300 . ?
C7B C8B 1.29(1) . ?
C7B H7BA 0.9300 . ?
C8B C9B 1.443(7) . ?
C8B C10B 1.542(8) . yes
C10B H10B 0.9800 . ?
C11B C16B 1.333(9) . ?
C11B C12B 1.37(1) . ?
C12B C13B 1.42(1) . ?
C12B H12B 0.9300 . ?
C13B C14B 1.40(1) . ?
C13B H13B 0.9300 . ?
C14B C15B 1.39(1) . ?
C15B C16B 1.37(1) . ?
C15B H15B 0.9300 . ?
C16B H16B 0.9300 . ?
C17B C18B 1.59(1) . ?
C18B C19B 1.39(1) . ?
C18B H18A 0.9800 . ?
C19B H19D 0.9600 . ?
C19B H19E 0.9600 . ?
C19B H19F 0.9600 . ?

loop_
_cod_related_entry_id
_cod_related_entry_database
_cod_related_entry_code
1 ChemSpider 8912220
